data_7012652
loop_
_publ_author_name
'Vreshch, Volodimir D.'
'Chernega, Alexander N.'
'Howard, Judith A. K.'
'Sieler, Joachim'
'Domasevitch, Konstantin V.'

_publ_section_title
;
 Two-step construction of molecular and polymeric mixed-metal Cu(Co)/Be
 complexes employing functionality of a pyridyl substituted
 acetylacetonateElectronic supplementary information (ESI) available:
 synthesis and crystallography. See
 http://www.rsc.org/suppdata/dt/b2/b212733d/
;
_journal_issue 9
_journal_name_full 'Dalton Transactions'
_journal_page_first 1707
_journal_paper_doi 10.1039/b212733d
_journal_year 2003
_chemical_formula_sum 'C40 H40 Be2 Cl3 Cu2 N4 O8'
_chemical_formula_weight 956.21
_chemical_name_systematic
;
Copper(I) Copper(II) Chloride Complex with
Beryllium 3-(4-Pyridyl)-2,4-pentanedionate
;
_space_group_IT_number 15
_symmetry_cell_setting monoclinic
_symmetry_space_group_name_Hall '-C 2yc'
_symmetry_space_group_name_H-M 'C 1 2/c 1'
_atom_sites_solution_hydrogens geom
_atom_sites_solution_primary direct
_atom_sites_solution_secondary difmap
_audit_creation_method SHELXL
_cell_angle_alpha 90.00
_cell_angle_beta 104.0730(10)
_cell_angle_gamma 90.00
_cell_formula_units_Z 4
_cell_length_a 26.9766(8)
_cell_length_b 10.9883(3)
_cell_length_c 14.3431(4)
_cell_measurement_temperature 153(2)
_cell_volume 4124.1(2)
_computing_structure_refinement 'SHELXL-93 (Sheldrick, 1993)'
_computing_structure_solution 'SHELXS-86 (Sheldrick, 1990)'
_diffrn_ambient_temperature 153(2)
_diffrn_radiation_monochromator graphite
_diffrn_radiation_source 'fine-focus sealed tube'
_diffrn_radiation_type MoK\a
_diffrn_radiation_wavelength 0.71073
_diffrn_reflns_av_R_equivalents 0.0637
_diffrn_reflns_av_sigmaI/netI 0.0449
_diffrn_reflns_limit_h_max 38
_diffrn_reflns_limit_h_min -29
_diffrn_reflns_limit_k_max 13
_diffrn_reflns_limit_k_min -15
_diffrn_reflns_limit_l_max 19
_diffrn_reflns_limit_l_min -20
_diffrn_reflns_number 15058
_diffrn_reflns_theta_max 30.50
_diffrn_reflns_theta_min 2.01
_exptl_absorpt_coefficient_mu 1.283
_exptl_crystal_colour 'light brown'
_exptl_crystal_density_diffrn 1.540
_exptl_crystal_description prism
_exptl_crystal_F_000 1956
_exptl_crystal_size_max 0.25
_exptl_crystal_size_mid 0.12
_exptl_crystal_size_min 0.12
_refine_diff_density_max 0.748
_refine_diff_density_min -0.678
_refine_diff_density_rms 0.095
_refine_ls_extinction_method none
_refine_ls_goodness_of_fit_all 1.106
_refine_ls_goodness_of_fit_obs 1.135
_refine_ls_matrix_type full
_refine_ls_number_parameters 268
_refine_ls_number_reflns 5402
_refine_ls_number_restraints 0
_refine_ls_restrained_S_all 1.165
_refine_ls_restrained_S_obs 1.135
_refine_ls_R_factor_all 0.0580
_refine_ls_R_factor_obs 0.0425
_refine_ls_shift/esd_max -0.001
_refine_ls_shift/esd_mean 0.000
_refine_ls_structure_factor_coef Fsqd
_refine_ls_weighting_details 'w=1/[\s^2^(Fo^2^)+(0.0732P)^2^+2.3843P] where P=(Fo^2^+2Fc^2^)/3'
_refine_ls_weighting_scheme calc
_refine_ls_wR_factor_all 0.1361
_refine_ls_wR_factor_obs 0.1182
_reflns_number_observed 4598
_reflns_number_total 6254
_reflns_observed_criterion >2sigma(I)
_cod_data_source_file b212733d.txt
_cod_data_source_block d24
_cod_depositor_comments
;
The following automatic conversions were performed:
'_symmetry_cell_setting' value 'Monoclinic' changed to 'monoclinic'
according to '/home/saulius/struct/CIF-dictionaries/cif_core.dic'
dictionary named 'cif_core.dic' version 2.4.1 from 2010-06-29.

Automatic conversion script
Id: cif_fix_enum 1527 2010-12-29 10:47:43Z saulius 

The following automatic conversions were performed:

'_refine_ls_weighting_scheme' value 'calc
w=1/[\s^2^(Fo^2^)+(0.0732P)^2^+2.3843P] where P=(Fo^2^+2Fc^2^)/3' was
changed to 'calc'. New tag '_refine_ls_weighting_details' was
created. The value of the new tag was set to
'w=1/[\s^2^(Fo^2^)+(0.0732P)^2^+2.3843P] where P=(Fo^2^+2Fc^2^)/3'.

Automatic conversion script
Id: cif_fix_values 3143 2015-03-26 13:38:13Z robertas 
;
_cod_original_sg_symbol_H-M C2/c
_cod_database_code 7012652

loop_
_symmetry_equiv_pos_as_xyz
'x, y, z'
'-x, y, -z+1/2'
'x+1/2, y+1/2, z'
'-x+1/2, y+1/2, -z+1/2'
'-x, -y, -z'
'x, -y, z-1/2'
'-x+1/2, -y+1/2, -z'
'x+1/2, -y+1/2, z-1/2'

loop_
_atom_site_aniso_label
_atom_site_aniso_U_11
_atom_site_aniso_U_22
_atom_site_aniso_U_33
_atom_site_aniso_U_23
_atom_site_aniso_U_13
_atom_site_aniso_U_12
Cu1 0.0333(2) 0.0286(2) 0.0251(2) 0.000 0.01571(15) 0.000
Cu2 0.0185(2) 0.0240(2) 0.0239(2) 0.000 0.00728(12) 0.000
Cl1 0.0171(2) 0.0267(2) 0.0217(2) 0.00114(15) 0.0013(2) 0.0013(2)
Cl2 0.0264(3) 0.0243(3) 0.0417(4) 0.000 0.0099(3) 0.000
Be1 0.0169(11) 0.0272(12) 0.0253(11) 0.0041(9) 0.0039(9) 0.0003(9)
O1 0.0196(6) 0.0232(6) 0.0296(7) 0.0016(5) 0.0086(5) 0.0005(5)
O2 0.0207(7) 0.0229(6) 0.0329(7) 0.0063(6) 0.0063(6) 0.0015(5)
O3 0.0209(7) 0.0412(9) 0.0227(7) 0.0034(5) 0.0025(5) -0.0034(6)
O4 0.0215(7) 0.0267(7) 0.0231(6) 0.0021(5) 0.0063(5) 0.0000(5)
N1 0.0231(8) 0.0257(8) 0.0208(7) -0.0005(6) 0.0077(6) -0.0006(6)
N2 0.0198(8) 0.0271(8) 0.0223(7) -0.0002(6) 0.0053(6) 0.0002(6)
C1 0.0167(8) 0.0199(8) 0.0234(8) -0.0005(6) 0.0021(6) -0.0012(6)
C2 0.0165(8) 0.0219(8) 0.0219(8) 0.0004(6) 0.0042(6) -0.0010(6)
C3 0.0164(8) 0.0211(8) 0.0270(9) 0.0001(7) 0.0034(7) -0.0001(7)
C4 0.0230(10) 0.0243(9) 0.0451(12) 0.0005(8) 0.0109(9) 0.0032(8)
C5 0.0243(10) 0.0200(9) 0.0399(11) 0.0034(7) 0.0084(8) 0.0035(7)
C6 0.0212(9) 0.0265(9) 0.0212(8) 0.0003(7) 0.0034(7) -0.0041(7)
C7 0.0226(9) 0.0281(9) 0.0186(8) -0.0005(7) 0.0020(7) -0.0041(7)
C8 0.0188(8) 0.0225(8) 0.0204(8) 0.0003(6) 0.0051(6) -0.0005(7)
C9 0.0348(12) 0.0531(14) 0.0216(9) -0.0039(9) 0.0030(8) -0.0208(11)
C10 0.0369(12) 0.0539(14) 0.0184(9) -0.0023(9) 0.0034(8) -0.0187(11)
C11 0.0216(9) 0.0336(10) 0.0219(8) 0.0029(7) 0.0031(7) 0.0008(8)
C12 0.0171(8) 0.0275(9) 0.0231(8) 0.0044(7) 0.0043(7) 0.0016(7)
C13 0.0196(9) 0.0190(8) 0.0238(8) 0.0023(6) 0.0037(7) 0.0028(6)
C14 0.0233(9) 0.0272(9) 0.0263(9) -0.0023(7) 0.0040(7) -0.0019(7)
C15 0.0314(11) 0.067(2) 0.0214(9) -0.0012(10) 0.0060(8) -0.0042(12)
C16 0.0250(10) 0.0322(10) 0.0296(9) 0.0112(8) 0.0076(8) 0.0026(8)
C17 0.0212(9) 0.0364(11) 0.0323(10) 0.0115(9) 0.0051(8) 0.0047(8)
C18 0.0179(8) 0.0298(9) 0.0223(8) 0.0027(7) 0.0045(6) 0.0003(7)
C19 0.0196(9) 0.0285(9) 0.0257(9) 0.0039(7) 0.0050(7) 0.0017(7)
C20 0.0202(9) 0.0256(9) 0.0251(8) 0.0017(7) 0.0044(7) 0.0031(7)

loop_
_atom_site_label
_atom_site_type_symbol
_atom_site_fract_x
_atom_site_fract_y
_atom_site_fract_z
_atom_site_U_iso_or_equiv
_atom_site_thermal_displace_type
_atom_site_occupancy
_atom_site_calc_flag
_atom_site_refinement_flags
_atom_site_disorder_group
Cu1 Cu 0.5000 0.62011(3) 0.2500 0.02751(11) Uani 1 d S .
Cu2 Cu 0.5000 0.31330(3) 0.2500 0.02179(10) Uani 1 d S .
Cl1 Cl 0.44962(2) 0.47073(4) 0.14135(3) 0.02240(12) Uani 1 d . .
Cl2 Cl 0.5000 0.10591(6) 0.2500 0.0305(2) Uani 1 d S .
Be1 Be 0.69774(10) 1.0131(2) -0.0941(2) 0.0233(5) Uani 1 d . .
O1 O 0.69667(5) 0.86956(12) -0.07137(10) 0.0237(3) Uani 1 d . .
O2 O 0.64284(5) 1.06389(13) -0.08832(11) 0.0256(3) Uani 1 d . .
O3 O 0.71086(6) 1.03403(14) -0.19609(11) 0.0288(3) Uani 1 d . .
O4 O 0.74362(5) 1.07825(13) -0.01568(10) 0.0236(3) Uani 1 d . .
N1 N 0.53927(6) 0.7104(2) 0.17159(11) 0.0228(3) Uani 1 d . .
N2 N 0.93942(6) 1.1846(2) -0.18961(12) 0.0230(3) Uani 1 d . .
C1 C 0.66662(7) 0.8252(2) -0.02356(13) 0.0205(3) Uani 1 d . .
C2 C 0.62696(7) 0.8931(2) 0.00010(13) 0.0202(3) Uani 1 d . .
C3 C 0.61542(7) 1.0101(2) -0.03924(15) 0.0218(4) Uani 1 d . .
C4 C 0.56882(8) 1.0774(2) -0.0283(2) 0.0303(4) Uani 1 d . .
H4A H 0.56735(8) 1.1550(2) -0.0596(2) 0.036 Uiso 1 d R .
H4B H 0.53878(8) 1.0312(2) -0.0571(2) 0.036 Uiso 1 d R .
H4C H 0.57055(8) 1.0893(2) 0.0387(2) 0.036 Uiso 1 d R .
C5 C 0.67385(8) 0.6937(2) 0.0027(2) 0.0280(4) Uani 1 d . .
H5A H 0.70249(8) 0.6623(2) -0.0184(2) 0.034 Uiso 1 d R .
H5B H 0.68003(8) 0.6849(2) 0.0711(2) 0.034 Uiso 1 d R .
H5C H 0.64360(8) 0.6494(2) -0.0279(2) 0.034 Uiso 1 d R .
C6 C 0.52486(8) 0.7103(2) 0.07535(13) 0.0233(4) Uani 1 d . .
H6A H 0.49499(8) 0.6646(2) 0.04472(13) 0.028 Uiso 1 d R .
C7 C 0.55101(8) 0.7710(2) 0.01770(13) 0.0236(4) Uani 1 d . .
H7A H 0.53858(8) 0.7696(2) -0.05095(13) 0.028 Uiso 1 d R .
C8 C 0.59488(7) 0.8347(2) 0.05925(13) 0.0205(3) Uani 1 d . .
C9 C 0.60952(10) 0.8377(3) 0.1591(2) 0.0372(5) Uani 1 d . .
H9A H 0.63904(10) 0.8835(3) 0.1912(2) 0.045 Uiso 1 d R .
C10 C 0.58093(10) 0.7764(3) 0.21192(15) 0.0370(5) Uani 1 d . .
H10A H 0.59154(10) 0.7797(3) 0.28079(15) 0.044 Uiso 1 d R .
C11 C 0.75430(8) 1.0717(2) -0.20551(14) 0.0261(4) Uani 1 d . .
C12 C 0.79388(7) 1.1101(2) -0.12763(14) 0.0226(4) Uani 1 d . .
C13 C 0.78568(7) 1.1119(2) -0.03376(13) 0.0211(3) Uani 1 d . .
C14 C 0.82593(8) 1.1543(2) 0.05075(14) 0.0259(4) Uani 1 d . .
H14A H 0.81333(8) 1.1488(2) 0.10770(14) 0.031 Uiso 1 d R .
H14B H 0.85579(8) 1.1043(2) 0.05796(14) 0.031 Uiso 1 d R .
H14C H 0.83455(8) 1.2373(2) 0.04097(14) 0.031 Uiso 1 d R .
C15 C 0.76032(10) 1.0719(3) -0.3071(2) 0.0402(6) Uani 1 d . .
H15A H 0.72932(10) 1.0434(3) -0.3496(2) 0.048 Uiso 1 d R .
H15B H 0.76757(10) 1.1528(3) -0.3252(2) 0.048 Uiso 1 d R .
H15C H 0.78799(10) 1.0188(3) -0.3111(2) 0.048 Uiso 1 d R .
C16 C 0.89893(8) 1.2579(2) -0.22371(15) 0.0288(4) Uani 1 d . .
H16A H 0.90284(8) 1.3251(2) -0.26408(15) 0.035 Uiso 1 d R .
C17 C 0.85188(8) 1.2403(2) -0.2023(2) 0.0302(4) Uani 1 d . .
H17A H 0.82422(8) 1.2952(2) -0.2276(2) 0.036 Uiso 1 d R .
C18 C 0.84473(7) 1.1432(2) -0.14440(14) 0.0234(4) Uani 1 d . .
C19 C 0.88762(7) 1.0719(2) -0.10557(14) 0.0247(4) Uani 1 d . .
H19A H 0.88542(7) 1.0071(2) -0.06184(14) 0.030 Uiso 1 d R .
C20 C 0.93333(8) 1.0947(2) -0.12989(14) 0.0238(4) Uani 1 d . .
H20A H 0.96204(8) 1.0433(2) -0.10304(14) 0.029 Uiso 1 d R .

loop_
_atom_type_symbol
_atom_type_description
_atom_type_scat_dispersion_real
_atom_type_scat_dispersion_imag
_atom_type_scat_source
C C 0.0033 0.0016 'International Tables Vol C Tables 4.2.6.8 and 6.1.1.4'
H H 0.0000 0.0000 'International Tables Vol C Tables 4.2.6.8 and 6.1.1.4'
Be Be 0.0005 0.0002 'International Tables Vol C Tables 4.2.6.8 and 6.1.1.4'
N N 0.0061 0.0033 'International Tables Vol C Tables 4.2.6.8 and 6.1.1.4'
O O 0.0106 0.0060 'International Tables Vol C Tables 4.2.6.8 and 6.1.1.4'
Cl Cl 0.1484 0.1585 'International Tables Vol C Tables 4.2.6.8 and 6.1.1.4'
Cu Cu 0.3201 1.2651 'International Tables Vol C Tables 4.2.6.8 and 6.1.1.4'

loop_
_geom_angle_atom_site_label_1
_geom_angle_atom_site_label_2
_geom_angle_atom_site_label_3
_geom_angle
_geom_angle_site_symmetry_1
_geom_angle_site_symmetry_3
_geom_angle_publ_flag
N1 Cu1 N1 120.10(10) . 2_655 ?
N1 Cu1 Cl1 105.40(5) . . ?
N1 Cu1 Cl1 114.01(5) 2_655 . ?
N1 Cu1 Cl1 114.01(5) . 2_655 ?
N1 Cu1 Cl1 105.40(5) 2_655 2_655 ?
Cl1 Cu1 Cl1 95.33(2) . 2_655 ?
N2 Cu2 N2 178.70(10) 7_665 8_466 ?
N2 Cu2 Cl2 90.65(5) 7_665 . ?
N2 Cu2 Cl2 90.65(5) 8_466 . ?
N2 Cu2 Cl1 83.44(5) 7_665 2_655 ?
N2 Cu2 Cl1 95.65(5) 8_466 2_655 ?
Cl2 Cu2 Cl1 133.838(11) . 2_655 ?
N2 Cu2 Cl1 95.65(5) 7_665 . ?
N2 Cu2 Cl1 83.44(5) 8_466 . ?
Cl2 Cu2 Cl1 133.838(12) . . ?
Cl1 Cu2 Cl1 92.32(2) 2_655 . ?
Cu1 Cl1 Cu2 86.18(2) . . ?
O3 Be1 O2 114.1(2) . . ?
O3 Be1 O1 110.1(2) . . ?
O2 Be1 O1 105.5(2) . . ?
O3 Be1 O4 105.6(2) . . ?
O2 Be1 O4 111.6(2) . . ?
O1 Be1 O4 109.8(2) . . ?
C1 O1 Be1 121.7(2) . . ?
C3 O2 Be1 122.1(2) . . ?
C11 O3 Be1 123.6(2) . . ?
C13 O4 Be1 123.5(2) . . ?
C6 N1 C10 116.5(2) . . ?
C6 N1 Cu1 121.40(13) . . ?
C10 N1 Cu1 122.05(13) . . ?
C20 N2 C16 117.2(2) . . ?
C20 N2 Cu2 121.12(14) . 7_665 ?
C16 N2 Cu2 120.26(13) . 7_665 ?
O1 C1 C2 123.0(2) . . ?
O1 C1 C5 116.3(2) . . ?
C2 C1 C5 120.7(2) . . ?
C3 C2 C1 119.5(2) . . ?
C3 C2 C8 121.1(2) . . ?
C1 C2 C8 119.1(2) . . ?
O2 C3 C2 122.7(2) . . ?
O2 C3 C4 116.1(2) . . ?
C2 C3 C4 121.2(2) . . ?
N1 C6 C7 123.6(2) . . ?
C8 C7 C6 119.7(2) . . ?
C7 C8 C9 117.1(2) . . ?
C7 C8 C2 121.8(2) . . ?
C9 C8 C2 121.0(2) . . ?
C10 C9 C8 119.8(2) . . ?
N1 C10 C9 123.2(2) . . ?
O3 C11 C12 123.3(2) . . ?
O3 C11 C15 114.8(2) . . ?
C12 C11 C15 121.9(2) . . ?
C11 C12 C13 119.6(2) . . ?
C11 C12 C18 119.6(2) . . ?
C13 C12 C18 120.7(2) . . ?
O4 C13 C12 122.7(2) . . ?
O4 C13 C14 115.6(2) . . ?
C12 C13 C14 121.7(2) . . ?
N2 C16 C17 122.6(2) . . ?
C16 C17 C18 120.3(2) . . ?
C17 C18 C19 116.5(2) . . ?
C17 C18 C12 123.2(2) . . ?
C19 C18 C12 120.2(2) . . ?
C20 C19 C18 120.0(2) . . ?
N2 C20 C19 123.3(2) . . ?

loop_
_geom_bond_atom_site_label_1
_geom_bond_atom_site_label_2
_geom_bond_distance
_geom_bond_site_symmetry_2
_geom_bond_publ_flag
Cu1 N1 1.988(2) . ?
Cu1 N1 1.988(2) 2_655 ?
Cu1 Cl1 2.4372(5) . ?
Cu1 Cl1 2.4372(5) 2_655 ?
Cu2 N2 2.027(2) 7_665 ?
Cu2 N2 2.027(2) 8_466 ?
Cu2 Cl2 2.2789(8) . ?
Cu2 Cl1 2.4977(5) 2_655 ?
Cu2 Cl1 2.4977(5) . ?
Be1 O3 1.603(3) . ?
Be1 O2 1.604(3) . ?
Be1 O1 1.612(3) . ?
Be1 O4 1.623(3) . ?
O1 C1 1.279(2) . ?
O2 C3 1.283(2) . ?
O3 C11 1.281(3) . ?
O4 C13 1.279(2) . ?
N1 C6 1.340(2) . ?
N1 C10 1.344(3) . ?
N2 C20 1.344(3) . ?
N2 C16 1.349(3) . ?
N2 Cu2 2.027(2) 7_665 ?
C1 C2 1.412(3) . ?
C1 C5 1.494(3) . ?
C2 C3 1.408(3) . ?
C2 C8 1.496(3) . ?
C3 C4 1.499(3) . ?
C6 C7 1.382(3) . ?
C7 C8 1.380(3) . ?
C8 C9 1.390(3) . ?
C9 C10 1.381(3) . ?
C11 C12 1.409(3) . ?
C11 C15 1.504(3) . ?
C12 C13 1.417(3) . ?
C12 C18 1.494(3) . ?
C13 C14 1.492(3) . ?
C16 C17 1.390(3) . ?
C17 C18 1.394(3) . ?
C18 C19 1.396(3) . ?
C19 C20 1.384(3) . ?
